data_4330856
loop_
_publ_author_name
'Robert P. Davies'
'Laura Patel'
'Andrew J. P. White'

_publ_section_title
;
 Preparations of Metal Trichalcogenophosphonates from Organophosphonate
 Esters
;
_journal_name_full 'Inorganic Chemistry'
_journal_page_first 11594
_journal_page_last 11601
_journal_paper_doi 10.1021/ic301504p
_journal_volume 51
_journal_year 2012
_chemical_formula_moiety 'C34 H62 Li4 N4 O2 P2 S6, C4 H8 O'
_chemical_formula_sum 'C38 H70 Li4 N4 O3 P2 S6'
_chemical_formula_weight 913.04
_chemical_name_systematic
; 
 ? 
;
_space_group_IT_number 2
_symmetry_cell_setting triclinic
_symmetry_space_group_name_Hall '-P 1'
_symmetry_space_group_name_H-M 'P -1'
_atom_sites_solution_hydrogens geom
_atom_sites_solution_primary direct
_atom_sites_solution_secondary difmap
_audit_creation_method SHELXL-97
_cell_angle_alpha 94.743(4)
_cell_angle_beta 91.093(4)
_cell_angle_gamma 110.391(4)
_cell_formula_units_Z 1
_cell_length_a 8.8544(4)
_cell_length_b 10.7325(5)
_cell_length_c 14.0520(6)
_cell_measurement_reflns_used 9376
_cell_measurement_temperature 173(2)
_cell_measurement_theta_max 32.4571
_cell_measurement_theta_min 2.5739
_cell_volume 1245.76(10)
_computing_cell_refinement 'CrysAlis RED, Oxford Diffraction Ltd'
_computing_data_collection 'CrysAlis CCD, Oxford Diffraction Ltd'
_computing_data_reduction 'CrysAlis RED, Oxford Diffraction Ltd'
_computing_molecular_graphics 'Bruker SHELXTL'
_computing_publication_material 'Bruker SHELXTL'
_computing_structure_refinement 'SHELXL-97 (Sheldrick, 1997)'
_computing_structure_solution 'SHELXS-97 (Sheldrick, 1990)'
_diffrn_ambient_temperature 173(2)
_diffrn_detector_area_resol_mean 15.9832
_diffrn_measured_fraction_theta_full 0.988
_diffrn_measured_fraction_theta_max 0.907
_diffrn_measurement_device_type 'OD Xcalibur 3'
_diffrn_measurement_method 'omega scans'
_diffrn_radiation_monochromator graphite
_diffrn_radiation_source 'Enhance (Mo) x-ray Source'
_diffrn_radiation_type MoK\a
_diffrn_radiation_wavelength 0.71073
_diffrn_reflns_av_R_equivalents 0.0188
_diffrn_reflns_av_sigmaI/netI 0.0350
_diffrn_reflns_limit_h_max 13
_diffrn_reflns_limit_h_min -11
_diffrn_reflns_limit_k_max 15
_diffrn_reflns_limit_k_min -16
_diffrn_reflns_limit_l_max 21
_diffrn_reflns_limit_l_min -20
_diffrn_reflns_number 17413
_diffrn_reflns_theta_full 31.00
_diffrn_reflns_theta_max 32.48
_diffrn_reflns_theta_min 2.92
_diffrn_standards_number 0
_exptl_absorpt_coefficient_mu 0.375
_exptl_absorpt_correction_T_max 0.929
_exptl_absorpt_correction_T_min 0.861
_exptl_absorpt_correction_type analytical
_exptl_absorpt_process_details
; 
CrysAlisPro, Oxford Diffraction Ltd., 
Version 1.171.33.41 (release 06-05-2009 CrysAlis171 .NET) 
(compiled May  6 2009,17:20:42) 
Analytical numeric absorption correction using a multifaceted crystal 
model based on expressions derived by R.C. Clark & J.S. Reid. 
(Clark, R. C. & Reid, J. S. (1995). Acta Cryst. A51, 887-897) 
;
_exptl_crystal_colour Colourless
_exptl_crystal_density_diffrn 1.217
_exptl_crystal_description blocks
_exptl_crystal_F_000 488
_exptl_crystal_size_max 0.50
_exptl_crystal_size_mid 0.41
_exptl_crystal_size_min 0.26
_refine_diff_density_max 0.557
_refine_diff_density_min -0.306
_refine_diff_density_rms 0.050
_refine_ls_extinction_method none
_refine_ls_goodness_of_fit_ref 1.080
_refine_ls_hydrogen_treatment constr
_refine_ls_matrix_type full
_refine_ls_number_parameters 285
_refine_ls_number_reflns 8173
_refine_ls_number_restraints 50
_refine_ls_restrained_S_all 1.090
_refine_ls_R_factor_all 0.0544
_refine_ls_R_factor_gt 0.0388
_refine_ls_shift/su_max 0.001
_refine_ls_shift/su_mean 0.000
_refine_ls_structure_factor_coef Fsqd
_refine_ls_weighting_details 'calc w=1/[\s^2^(Fo^2^)+(0.0577P)^2^+0.0000P] where P=(Fo^2^+2Fc^2^)/3'
_refine_ls_weighting_scheme calc
_refine_ls_wR_factor_gt 0.1025
_refine_ls_wR_factor_ref 0.1062
_reflns_number_gt 6262
_reflns_number_total 8173
_reflns_threshold_expression >2sigma(I)
_cod_data_source_file ic301504p_si_003_1.cif
_cod_data_source_block 1
_cod_database_code 4330856

loop_
_symmetry_equiv_pos_as_xyz
'x, y, z'
'-x, -y, -z'

loop_
_atom_site_label
_atom_site_type_symbol
_atom_site_fract_x
_atom_site_fract_y
_atom_site_fract_z
_atom_site_U_iso_or_equiv
_atom_site_adp_type
_atom_site_occupancy
_atom_site_symmetry_multiplicity
_atom_site_calc_flag
_atom_site_refinement_flags
_atom_site_disorder_assembly
_atom_site_disorder_group
Li1 Li 0.6304(3) 0.6462(2) 0.55464(19) 0.0355(5) Uani 1 1 d . . .
Li2 Li 0.7716(3) 0.4620(2) 0.30384(18) 0.0334(5) Uani 1 1 d . . .
P1 P 0.54800(4) 0.60761(3) 0.33581(2) 0.02345(8) Uani 1 1 d . . .
S1 S 0.39161(4) 0.60525(4) 0.43921(3) 0.03177(9) Uani 1 1 d . . .
S2 S 0.77945(4) 0.67299(3) 0.38801(2) 0.02663(8) Uani 1 1 d . . .
S3 S 0.48700(4) 0.42603(3) 0.26261(3) 0.03089(9) Uani 1 1 d . . .
O1 O 0.72250(14) 0.84022(10) 0.60149(8) 0.0424(3) Uani 1 1 d D A .
C2 C 0.7633(3) 0.90111(17) 0.69645(14) 0.0580(5) Uani 1 1 d D . .
H2A H 0.8757 0.9115 0.7151 0.070 Uiso 0.587(11) 1 calc PR A 1
H2B H 0.6905 0.8456 0.7415 0.070 Uiso 0.587(11) 1 calc PR A 1
H2C H 0.8592 0.8854 0.7223 0.070 Uiso 0.413(11) 1 d PR A 2
H2D H 0.6728 0.8633 0.7382 0.070 Uiso 0.413(11) 1 d PR A 2
C3 C 0.7448(8) 1.0378(3) 0.6987(3) 0.0463(10) Uani 0.587(11) 1 d PD A 1
H3A H 0.6342 1.0322 0.7141 0.056 Uiso 0.587(11) 1 calc PR A 1
H3B H 0.8232 1.1038 0.7456 0.056 Uiso 0.587(11) 1 calc PR A 1
C4 C 0.7798(8) 1.0720(3) 0.5986(3) 0.0507(10) Uani 0.587(11) 1 d PD A 1
H4A H 0.7169 1.1263 0.5781 0.061 Uiso 0.587(11) 1 calc PR A 1
H4B H 0.8960 1.1233 0.5938 0.061 Uiso 0.587(11) 1 calc PR A 1
C3' C 0.7981(10) 1.0434(7) 0.6930(5) 0.056(2) Uiso 0.413(11) 1 d PD A 2
H3'A H 0.9158 1.0920 0.6928 0.068 Uiso 0.413(11) 1 calc PR A 2
H3'B H 0.7549 1.0805 0.7486 0.068 Uiso 0.413(11) 1 calc PR A 2
C4' C 0.7137(9) 1.0541(6) 0.5995(4) 0.0441(14) Uiso 0.413(11) 1 d PD A 2
H4'A H 0.5988 1.0417 0.6078 0.053 Uiso 0.413(11) 1 calc PR A 2
H4'B H 0.7681 1.1409 0.5738 0.053 Uiso 0.413(11) 1 calc PR A 2
C5 C 0.7318(3) 0.94209(16) 0.53771(13) 0.0570(5) Uani 1 1 d D . .
H5A H 0.6260 0.9231 0.5039 0.068 Uiso 0.587(11) 1 calc PR A 1
H5B H 0.8129 0.9449 0.4896 0.068 Uiso 0.587(11) 1 calc PR A 1
H5C H 0.6452 0.9086 0.4865 0.068 Uiso 0.413(11) 1 d PR A 2
H5D H 0.8374 0.9708 0.5078 0.068 Uiso 0.413(11) 1 d PR A 2
N6 N 0.93177(15) 0.48716(12) 0.19340(9) 0.0347(3) Uani 1 1 d . . .
C7 C 1.0207(2) 0.39807(18) 0.21085(13) 0.0469(4) Uani 1 1 d . . .
H7A H 1.1100 0.4434 0.2592 0.056 Uiso 1 1 calc R . .
H7B H 1.0681 0.3776 0.1510 0.056 Uiso 1 1 calc R . .
C8 C 0.9113(2) 0.26992(17) 0.24574(12) 0.0471(4) Uani 1 1 d . . .
H8A H 0.8274 0.2209 0.1951 0.057 Uiso 1 1 calc R . .
H8B H 0.9749 0.2130 0.2590 0.057 Uiso 1 1 calc R . .
N9 N 0.83357(14) 0.29591(12) 0.33303(8) 0.0304(2) Uani 1 1 d . . .
C10 C 1.0472(2) 0.62296(18) 0.19066(15) 0.0565(5) Uani 1 1 d . . .
H10A H 1.1169 0.6251 0.1370 0.085 Uiso 1 1 calc R . .
H10B H 1.1133 0.6506 0.2507 0.085 Uiso 1 1 calc R . .
H10C H 0.9886 0.6841 0.1824 0.085 Uiso 1 1 calc R . .
C11 C 0.8318(2) 0.4459(2) 0.10457(12) 0.0584(5) Uani 1 1 d . . .
H11A H 0.9011 0.4555 0.0501 0.088 Uiso 1 1 calc R . .
H11B H 0.7659 0.5021 0.0996 0.088 Uiso 1 1 calc R . .
H11C H 0.7613 0.3523 0.1043 0.088 Uiso 1 1 calc R . .
C12 C 0.6968(2) 0.17592(16) 0.34899(13) 0.0460(4) Uani 1 1 d . . .
H12A H 0.7363 0.1040 0.3620 0.069 Uiso 1 1 calc R . .
H12B H 0.6235 0.1480 0.2919 0.069 Uiso 1 1 calc R . .
H12C H 0.6390 0.1955 0.4037 0.069 Uiso 1 1 calc R . .
C13 C 0.94598(19) 0.33259(18) 0.41705(12) 0.0437(4) Uani 1 1 d . . .
H13A H 0.9752 0.2556 0.4309 0.066 Uiso 1 1 calc R . .
H13B H 0.8946 0.3599 0.4721 0.066 Uiso 1 1 calc R . .
H13C H 1.0434 0.4067 0.4043 0.066 Uiso 1 1 calc R . .
C14 C 0.52598(18) 0.72865(14) 0.25552(11) 0.0330(3) Uani 1 1 d . . .
H14A H 0.4117 0.6981 0.2318 0.040 Uiso 1 1 calc R . .
H14B H 0.5494 0.8154 0.2939 0.040 Uiso 1 1 calc R . .
C15 C 0.62873(18) 0.75196(14) 0.17092(10) 0.0319(3) Uani 1 1 d . . .
C16 C 0.7825(2) 0.85037(15) 0.17786(11) 0.0392(3) Uani 1 1 d . . .
H16A H 0.8222 0.9017 0.2373 0.047 Uiso 1 1 calc R . .
C17 C 0.8782(2) 0.87463(19) 0.09960(14) 0.0540(5) Uani 1 1 d . . .
H17A H 0.9824 0.9419 0.1059 0.065 Uiso 1 1 calc R . .
C18 C 0.8227(3) 0.8016(2) 0.01323(13) 0.0642(6) Uani 1 1 d . . .
H18A H 0.8883 0.8180 -0.0403 0.077 Uiso 1 1 calc R . .
C19 C 0.6707(3) 0.7037(2) 0.00433(12) 0.0655(6) Uani 1 1 d . . .
H19A H 0.6317 0.6531 -0.0554 0.079 Uiso 1 1 calc R . .
C20 C 0.5748(2) 0.67937(16) 0.08314(11) 0.0491(4) Uani 1 1 d . . .
H20A H 0.4708 0.6119 0.0765 0.059 Uiso 1 1 calc R . .
O30 O 0.6385(11) 1.0798(10) 0.0598(6) 0.092(3) Uiso 0.266(8) 1 d PDU B -1
C31 C 0.4715(16) 1.0391(17) 0.0845(9) 0.065(4) Uiso 0.266(8) 1 d PDU B -1
H31A H 0.4265 1.1102 0.0761 0.078 Uiso 0.266(8) 1 calc PR B -1
H31B H 0.4591 1.0154 0.1512 0.078 Uiso 0.266(8) 1 calc PR B -1
C32 C 0.3902(12) 0.9159(11) 0.0127(9) 0.058(3) Uiso 0.266(8) 1 d PDU B -1
H32A H 0.3994 0.8346 0.0368 0.070 Uiso 0.266(8) 1 calc PR B -1
H32B H 0.2746 0.9020 0.0008 0.070 Uiso 0.266(8) 1 calc PR B -1
C33 C 0.4776(14) 0.9467(13) -0.0740(7) 0.048(3) Uiso 0.266(8) 1 d PDU B -1
H33A H 0.4166 0.9780 -0.1204 0.057 Uiso 0.266(8) 1 calc PR B -1
H33B H 0.4957 0.8668 -0.1043 0.057 Uiso 0.266(8) 1 calc PR B -1
C34 C 0.6391(16) 1.0574(17) -0.0420(9) 0.091(5) Uiso 0.266(8) 1 d PDU B -1
H34A H 0.7304 1.0289 -0.0604 0.109 Uiso 0.266(8) 1 calc PR B -1
H34B H 0.6493 1.1400 -0.0721 0.109 Uiso 0.266(8) 1 calc PR B -1
O30' O 0.5942(10) 1.1240(8) 0.0567(5) 0.065(3) Uiso 0.234(8) 1 d PDU B -2
C31' C 0.4603(13) 1.0159(12) 0.0890(7) 0.041(3) Uiso 0.234(8) 1 d PDU B -2
H31C H 0.3899 1.0505 0.1289 0.049 Uiso 0.234(8) 1 calc PR B -2
H31D H 0.4990 0.9573 0.1260 0.049 Uiso 0.234(8) 1 calc PR B -2
C32' C 0.3745(12) 0.9439(13) -0.0024(9) 0.057(3) Uiso 0.234(8) 1 d PDU B -2
H32C H 0.3337 0.8464 0.0027 0.068 Uiso 0.234(8) 1 calc PR B -2
H32D H 0.2813 0.9714 -0.0164 0.068 Uiso 0.234(8) 1 calc PR B -2
C33' C 0.4874(16) 0.9760(14) -0.0795(7) 0.045(3) Uiso 0.234(8) 1 d PDU B -2
H33C H 0.4470 1.0166 -0.1304 0.054 Uiso 0.234(8) 1 calc PR B -2
H33D H 0.5055 0.8951 -0.1080 0.054 Uiso 0.234(8) 1 calc PR B -2
C34' C 0.6464(16) 1.0784(15) -0.0275(9) 0.057(3) Uiso 0.234(8) 1 d PDU B -2
H34C H 0.7246 1.0343 -0.0138 0.068 Uiso 0.234(8) 1 calc PR B -2
H34D H 0.6976 1.1529 -0.0669 0.068 Uiso 0.234(8) 1 calc PR B -2

loop_
_atom_site_aniso_label
_atom_site_aniso_U_11
_atom_site_aniso_U_22
_atom_site_aniso_U_33
_atom_site_aniso_U_23
_atom_site_aniso_U_13
_atom_site_aniso_U_12
Li1 0.0337(13) 0.0262(12) 0.0445(14) -0.0018(10) -0.0050(10) 0.0095(10)
Li2 0.0315(12) 0.0329(12) 0.0383(13) 0.0034(10) 0.0033(10) 0.0144(10)
P1 0.01997(15) 0.02449(16) 0.02626(16) 0.00413(12) -0.00092(12) 0.00800(12)
S1 0.02310(16) 0.0402(2) 0.03496(18) 0.00672(14) 0.00572(13) 0.01386(14)
S2 0.01979(15) 0.03050(17) 0.02710(16) -0.00159(12) -0.00133(11) 0.00681(12)
S3 0.02801(17) 0.02517(16) 0.03624(18) -0.00111(13) -0.00699(13) 0.00661(13)
O1 0.0565(7) 0.0248(5) 0.0431(6) -0.0003(4) 0.0064(5) 0.0114(5)
C2 0.0797(14) 0.0373(9) 0.0567(11) -0.0100(8) -0.0307(10) 0.0252(9)
C3 0.061(3) 0.0221(14) 0.053(2) -0.0109(12) -0.0048(18) 0.0151(15)
C4 0.053(3) 0.0266(15) 0.069(2) 0.0042(13) -0.0007(18) 0.0102(15)
C5 0.0847(15) 0.0313(8) 0.0516(10) 0.0099(7) 0.0156(10) 0.0143(9)
N6 0.0331(6) 0.0316(6) 0.0372(6) 0.0032(5) 0.0073(5) 0.0084(5)
C7 0.0451(9) 0.0531(10) 0.0499(9) 0.0037(8) 0.0183(7) 0.0261(8)
C8 0.0667(12) 0.0420(9) 0.0441(9) 0.0001(7) 0.0128(8) 0.0338(8)
N9 0.0308(6) 0.0321(6) 0.0308(6) -0.0006(5) 0.0005(5) 0.0151(5)
C10 0.0457(10) 0.0430(10) 0.0719(13) 0.0076(9) 0.0142(9) 0.0033(8)
C11 0.0492(11) 0.0754(13) 0.0374(9) 0.0074(9) 0.0040(8) 0.0046(9)
C12 0.0450(9) 0.0359(8) 0.0506(10) 0.0005(7) -0.0042(7) 0.0073(7)
C13 0.0328(8) 0.0519(10) 0.0439(9) -0.0007(7) -0.0052(7) 0.0133(7)
C14 0.0340(7) 0.0303(7) 0.0385(7) 0.0092(6) -0.0005(6) 0.0148(6)
C15 0.0419(8) 0.0268(6) 0.0304(7) 0.0084(5) -0.0012(6) 0.0152(6)
C16 0.0468(9) 0.0348(8) 0.0362(8) 0.0072(6) 0.0035(6) 0.0135(7)
C17 0.0602(12) 0.0493(10) 0.0547(11) 0.0218(8) 0.0184(9) 0.0172(9)
C18 0.1094(18) 0.0547(11) 0.0449(10) 0.0258(9) 0.0310(11) 0.0431(12)
C19 0.127(2) 0.0501(11) 0.0264(8) 0.0054(7) 0.0016(10) 0.0388(13)
C20 0.0748(13) 0.0331(8) 0.0356(8) 0.0061(6) -0.0111(8) 0.0145(8)

loop_
_atom_type_symbol
_atom_type_description
_atom_type_scat_dispersion_real
_atom_type_scat_dispersion_imag
_atom_type_scat_source
C C 0.0033 0.0016 'International Tables Vol C Tables 4.2.6.8 and 6.1.1.4'
H H 0.0000 0.0000 'International Tables Vol C Tables 4.2.6.8 and 6.1.1.4'
Li Li -0.0003 0.0001 'International Tables Vol C Tables 4.2.6.8 and 6.1.1.4'
N N 0.0061 0.0033 'International Tables Vol C Tables 4.2.6.8 and 6.1.1.4'
O O 0.0106 0.0060 'International Tables Vol C Tables 4.2.6.8 and 6.1.1.4'
P P 0.1023 0.0942 'International Tables Vol C Tables 4.2.6.8 and 6.1.1.4'
S S 0.1246 0.1234 'International Tables Vol C Tables 4.2.6.8 and 6.1.1.4'

loop_
_geom_angle_atom_site_label_1
_geom_angle_atom_site_label_2
_geom_angle_atom_site_label_3
_geom_angle
_geom_angle_site_symmetry_1
_geom_angle_site_symmetry_3
O1 Li1 S1 109.54(11) . .
O1 Li1 S1 152.12(13) . 2_666
S1 Li1 S1 97.92(8) . 2_666
O1 Li1 S2 95.29(10) . .
S1 Li1 S2 79.91(7) . .
S1 Li1 S2 94.10(8) 2_666 .
O1 Li1 S3 92.24(10) . 2_666
S1 Li1 S3 108.55(9) . 2_666
S1 Li1 S3 74.04(7) 2_666 2_666
S2 Li1 S3 166.05(10) . 2_666
N6 Li2 N9 86.66(10) . .
N6 Li2 S2 113.20(11) . .
N9 Li2 S2 137.83(12) . .
N6 Li2 S3 118.35(11) . .
N9 Li2 S3 118.44(11) . .
S2 Li2 S3 85.56(8) . .
C14 P1 S3 109.47(5) . .
C14 P1 S2 108.14(5) . .
S3 P1 S2 111.30(2) . .
C14 P1 S1 104.90(5) . .
S3 P1 S1 110.43(2) . .
S2 P1 S1 112.34(2) . .
P1 S1 Li1 85.33(6) . .
P1 S1 Li1 84.55(6) . 2_666
Li1 S1 Li1 82.08(8) . 2_666
P1 S2 Li2 81.71(6) . .
P1 S2 Li1 81.00(5) . .
Li2 S2 Li1 114.08(8) . .
P1 S3 Li2 81.38(6) . .
P1 S3 Li1 79.31(5) . 2_666
Li2 S3 Li1 96.26(8) . 2_666
C2 O1 C5 109.17(12) . .
C2 O1 Li1 129.25(13) . .
C5 O1 Li1 120.89(12) . .
O1 C2 C3' 107.2(3) . .
O1 C2 C3 107.02(18) . .
C4 C3 C2 101.9(3) . .
C5 C4 C3 106.2(3) . .
C2 C3' C4' 104.8(5) . .
C5 C4' C3' 101.0(4) . .
O1 C5 C4' 105.0(2) . .
O1 C5 C4 106.70(18) . .
C11 N6 C10 109.75(14) . .
C11 N6 C7 112.52(14) . .
C10 N6 C7 108.89(14) . .
C11 N6 Li2 106.01(12) . .
C10 N6 Li2 115.23(12) . .
C7 N6 Li2 104.43(11) . .
N6 C7 C8 110.99(14) . .
N9 C8 C7 111.30(13) . .
C13 N9 C12 108.86(13) . .
C13 N9 C8 111.66(13) . .
C12 N9 C8 109.37(12) . .
C13 N9 Li2 109.15(11) . .
C12 N9 Li2 114.91(12) . .
C8 N9 Li2 102.84(11) . .
C15 C14 P1 117.16(10) . .
C20 C15 C16 117.75(15) . .
C20 C15 C14 121.62(14) . .
C16 C15 C14 120.62(13) . .
C17 C16 C15 121.29(16) . .
C18 C17 C16 120.09(19) . .
C17 C18 C19 119.80(18) . .
C18 C19 C20 119.99(17) . .
C15 C20 C19 121.08(18) . .
C34 O30 C31 107.1(9) . .
O30 C31 C32 102.4(7) . .
C33 C32 C31 104.7(8) . .
C32 C33 C34 105.6(6) . .
O30 C34 C33 106.2(7) . .
C34' O30' C31' 109.0(8) . .
O30' C31' C32' 102.6(7) . .
C33' C32' C31' 108.8(6) . .
C32' C33' C34' 103.4(6) . .
O30' C34' C33' 103.9(7) . .

loop_
_geom_bond_atom_site_label_1
_geom_bond_atom_site_label_2
_geom_bond_distance
_geom_bond_site_symmetry_2
Li1 O1 2.001(2) .
Li1 S1 2.529(3) .
Li1 S1 2.646(2) 2_666
Li1 S2 2.697(3) .
Li1 S3 2.854(3) 2_666
Li2 N6 2.093(3) .
Li2 N9 2.107(3) .
Li2 S2 2.445(2) .
Li2 S3 2.462(2) .
P1 C14 1.8464(14) .
P1 S3 2.0153(5) .
P1 S2 2.0213(4) .
P1 S1 2.0218(5) .
S1 Li1 2.646(2) 2_666
S3 Li1 2.854(3) 2_666
O1 C2 1.418(2) .
O1 C5 1.452(2) .
C2 C3' 1.454(7) .
C2 C3 1.529(4) .
C3 C4 1.494(6) .
C4 C5 1.494(4) .
C3' C4' 1.532(8) .
C4' C5 1.481(5) .
N6 C11 1.460(2) .
N6 C10 1.464(2) .
N6 C7 1.466(2) .
C7 C8 1.507(2) .
C8 N9 1.4717(19) .
N9 C13 1.4645(19) .
N9 C12 1.465(2) .
C14 C15 1.495(2) .
C15 C20 1.384(2) .
C15 C16 1.398(2) .
C16 C17 1.387(2) .
C17 C18 1.372(3) .
C18 C19 1.385(3) .
C19 C20 1.394(3) .
O30 C34 1.431(11) .
O30 C31 1.447(12) .
C31 C32 1.540(11) .
C32 C33 1.455(12) .
C33 C34 1.537(10) .
O30' C34' 1.392(12) .
O30' C31' 1.452(10) .
C31' C32' 1.488(10) .
C32' C33' 1.468(13) .
C33' C34' 1.573(11) .
